data_7214413
loop_
_publ_author_name
'Aaker\"oy, Christer B.'
'Forbes, Safiyyah'
'Desper, John'

_publ_section_title
;
 Altering physical properties of pharmaceutical co-crystals in a
 systematic manner
;
_journal_issue 26
_journal_name_full CrystEngComm
_journal_page_first 5870
_journal_paper_doi 10.1039/c4ce00206g
_journal_volume 16
_journal_year 2014
_chemical_formula_moiety
;
(C18 H22 N4 O2) (C4 H6 O4)
;
_chemical_formula_sum 'C22 H28 N4 O6'
_chemical_formula_weight 444.48
_chemical_name_systematic
;
C44-Succ 4-pyridyl-CONH-(CH2)6-NHCO-4-pyridyl, succinic acid
;
_space_group_IT_number 2
_symmetry_cell_setting triclinic
_symmetry_space_group_name_Hall '-P 1'
_symmetry_space_group_name_H-M 'P -1'
_atom_sites_solution_hydrogens geom
_atom_sites_solution_primary direct
_atom_sites_solution_secondary difmap
_audit_creation_method SHELXL-97
_cell_angle_alpha 89.749(6)
_cell_angle_beta 81.536(5)
_cell_angle_gamma 80.893(6)
_cell_formula_units_Z 1
_cell_length_a 5.0275(6)
_cell_length_b 6.9253(9)
_cell_length_c 16.058(2)
_cell_measurement_reflns_used 6620
_cell_measurement_temperature 120(2)
_cell_measurement_theta_max 34.80
_cell_measurement_theta_min 2.98
_cell_volume 545.93(12)
_computing_cell_refinement 'Bruker SMART'
_computing_data_collection 'Bruker SMART'
_computing_data_reduction 'Bruker SAINT'
_computing_molecular_graphics 'Bruker SHELXTL'
_computing_publication_material 'Bruker SHELXTL'
_computing_structure_refinement 'SHELXL-97 (Sheldrick, 1997)'
_computing_structure_solution 'SHELXS-97 (Sheldrick, 1990)'
_diffrn_ambient_temperature 120(2)
_diffrn_measured_fraction_theta_full 0.997
_diffrn_measured_fraction_theta_max 0.958
_diffrn_measurement_device_type 'CCD area detector'
_diffrn_measurement_method 'phi and omega scans'
_diffrn_radiation_monochromator graphite
_diffrn_radiation_source 'fine-focus sealed tube'
_diffrn_radiation_type MoK\a
_diffrn_radiation_wavelength 0.71073
_diffrn_reflns_av_R_equivalents 0.0241
_diffrn_reflns_av_sigmaI/netI 0.0237
_diffrn_reflns_limit_h_max 7
_diffrn_reflns_limit_h_min -7
_diffrn_reflns_limit_k_max 10
_diffrn_reflns_limit_k_min -10
_diffrn_reflns_limit_l_max 25
_diffrn_reflns_limit_l_min -25
_diffrn_reflns_number 14151
_diffrn_reflns_theta_full 25.00
_diffrn_reflns_theta_max 34.34
_diffrn_reflns_theta_min 2.57
_exptl_absorpt_coefficient_mu 0.100
_exptl_absorpt_correction_T_max 0.9852
_exptl_absorpt_correction_T_min 0.9755
_exptl_absorpt_correction_type multi-scan
_exptl_absorpt_process_details SADABS
_exptl_crystal_colour colourless
_exptl_crystal_density_diffrn 1.352
_exptl_crystal_density_method 'not measured'
_exptl_crystal_description prism
_exptl_crystal_F_000 236
_exptl_crystal_size_max 0.25
_exptl_crystal_size_mid 0.25
_exptl_crystal_size_min 0.15
_refine_diff_density_max 0.473
_refine_diff_density_min -0.225
_refine_diff_density_rms 0.053
_refine_ls_extinction_method none
_refine_ls_goodness_of_fit_ref 1.041
_refine_ls_hydrogen_treatment mixed
_refine_ls_matrix_type full
_refine_ls_number_parameters 161
_refine_ls_number_reflns 4361
_refine_ls_number_restraints 6
_refine_ls_restrained_S_all 1.043
_refine_ls_R_factor_all 0.0533
_refine_ls_R_factor_gt 0.0431
_refine_ls_shift/su_max 0.001
_refine_ls_shift/su_mean 0.000
_refine_ls_structure_factor_coef Fsqd
_refine_ls_weighting_details 'calc w=1/[\s^2^(Fo^2^)+(0.0750P)^2^+0.0800P] where P=(Fo^2^+2Fc^2^)/3'
_refine_ls_weighting_scheme calc
_refine_ls_wR_factor_gt 0.1222
_refine_ls_wR_factor_ref 0.1305
_reflns_number_gt 3593
_reflns_number_total 4361
_reflns_threshold_expression >2sigma(I)
_cod_data_source_file c4ce00206g2.cif
_cod_data_source_block sf0809m_7
_cod_depositor_comments
;
The following automatic conversions were performed:

'_symmetry_cell_setting' value 'Triclinic' changed to 'triclinic'
according to
/usr/data/users/saulius/crontab/automatic-downloads/rss-feeds/RSC/lib/dictionaries/cif_core.dic
dictionary named 'cif_core.dic' version 2.4.2 from 2011-04-26.

Automatic conversion script
Id: cif_fix_values 2281 2013-09-26 08:29:07Z andrius 

 Adding full bibliography for 7214407--7214417.cif.
;
_cod_original_cell_volume 545.92(12)
_cod_original_sg_symbol_H-M P-1
_cod_database_code 7214413

loop_
_symmetry_equiv_pos_as_xyz
'x, y, z'
'-x, -y, -z'

loop_
_atom_site_label
_atom_site_type_symbol
_atom_site_fract_x
_atom_site_fract_y
_atom_site_fract_z
_atom_site_U_iso_or_equiv
_atom_site_adp_type
_atom_site_occupancy
_atom_site_symmetry_multiplicity
_atom_site_calc_flag
_atom_site_refinement_flags
_atom_site_disorder_assembly
_atom_site_disorder_group
N11 N 0.60311(16) 0.88600(13) 0.66170(5) 0.02743(17) Uani 1 1 d . . .
C12 C 0.66659(16) 0.75206(13) 0.71896(5) 0.02125(15) Uani 1 1 d . . .
H12 H 0.5836 0.6376 0.7222 0.025 Uiso 1 1 calc R . .
C13 C 0.84991(14) 0.77458(11) 0.77388(4) 0.01679(14) Uani 1 1 d . . .
C14 C 0.97401(16) 0.94194(12) 0.76738(5) 0.02040(15) Uani 1 1 d . . .
H14 H 1.1058 0.9588 0.8024 0.024 Uiso 1 1 calc R . .
C15 C 0.9038(2) 1.08344(14) 0.70956(6) 0.02740(18) Uani 1 1 d . . .
H15 H 0.9818 1.2001 0.7053 0.033 Uiso 1 1 calc R . .
C16 C 0.7163(2) 1.04962(15) 0.65804(6) 0.0307(2) Uani 1 1 d . . .
H16 H 0.6660 1.1462 0.6186 0.037 Uiso 1 1 calc R . .
C17 C 0.92872(14) 0.62002(11) 0.83508(4) 0.01662(14) Uani 1 1 d . . .
N17 N 0.74156(13) 0.50757(10) 0.86350(4) 0.01835(13) Uani 1 1 d . . .
H17 H 0.579(2) 0.5387(17) 0.8533(7) 0.022 Uiso 1 1 d . . .
O17 O 1.15666(11) 0.59925(9) 0.85746(4) 0.02275(14) Uani 1 1 d . . .
C21 C 0.80215(15) 0.34397(11) 0.91911(5) 0.01813(14) Uani 1 1 d . . .
H21A H 0.8367 0.3941 0.9735 0.022 Uiso 1 1 calc R . .
H21B H 0.9686 0.2563 0.8933 0.022 Uiso 1 1 calc R . .
C22 C 0.56548(14) 0.22971(11) 0.93438(5) 0.01767(14) Uani 1 1 d . . .
H22A H 0.5299 0.1821 0.8797 0.021 Uiso 1 1 calc R . .
H22B H 0.4000 0.3181 0.9604 0.021 Uiso 1 1 calc R . .
C23 C 0.62023(14) 0.05583(11) 0.99140(5) 0.01794(14) Uani 1 1 d . . .
H23A H 0.6606 0.1030 1.0456 0.022 Uiso 1 1 calc R . .
H23B H 0.7829 -0.0343 0.9647 0.022 Uiso 1 1 calc R . .
C31A C 0.2268(2) 0.63770(19) 0.55737(6) 0.0245(2) Uani 0.8825(13) 1 d PD A 1
O31A O 0.31219(18) 0.80919(14) 0.54469(5) 0.0329(2) Uani 0.8825(13) 1 d PD A 1
H31A H 0.4071 0.8291 0.5817 0.039 Uiso 0.8825(13) 1 calc PR A 1
O32A O 0.27719(18) 0.53117(13) 0.61510(5) 0.03192(19) Uani 0.8825(13) 1 d PD A 1
C32A C 0.0620(2) 0.59195(17) 0.49083(6) 0.0270(2) Uani 0.8825(13) 1 d PD . 1
H32A H 0.1807 0.5761 0.4356 0.032 Uiso 0.8825(13) 1 calc PR A 1
H32B H -0.0855 0.7034 0.4872 0.032 Uiso 0.8825(13) 1 calc PR A 1
C31B C 0.2193(16) 0.5406(13) 0.5881(5) 0.0245(2) Uani 0.1175(13) 1 d PD A 2
O31B O 0.2698(16) 0.7096(12) 0.5611(4) 0.03192(19) Uani 0.1175(13) 1 d PD A 2
H31B H 0.3734 0.7519 0.5907 0.038 Uiso 0.1175(13) 1 calc PR A 2
O32B O 0.2977(14) 0.4557(11) 0.6486(4) 0.0329(2) Uani 0.1175(13) 1 d PD A 2
C32B C 0.0301(15) 0.4503(13) 0.5391(4) 0.0270(2) Uani 0.1175(13) 1 d PD . 2
H32C H 0.1125 0.3129 0.5247 0.032 Uiso 0.1175(13) 1 calc PR A 2
H32D H -0.1443 0.4481 0.5766 0.032 Uiso 0.1175(13) 1 calc PR A 2

loop_
_atom_site_aniso_label
_atom_site_aniso_U_11
_atom_site_aniso_U_22
_atom_site_aniso_U_33
_atom_site_aniso_U_23
_atom_site_aniso_U_13
_atom_site_aniso_U_12
N11 0.0265(3) 0.0388(4) 0.0197(3) 0.0088(3) -0.0097(2) -0.0081(3)
C12 0.0192(3) 0.0284(4) 0.0179(3) 0.0033(3) -0.0063(2) -0.0058(3)
C13 0.0152(3) 0.0202(3) 0.0152(3) 0.0018(2) -0.0036(2) -0.0026(2)
C14 0.0224(3) 0.0216(3) 0.0184(3) 0.0016(2) -0.0050(2) -0.0052(3)
C15 0.0340(4) 0.0253(4) 0.0248(4) 0.0074(3) -0.0069(3) -0.0086(3)
C16 0.0339(4) 0.0363(5) 0.0244(4) 0.0131(3) -0.0098(3) -0.0081(4)
C17 0.0145(3) 0.0182(3) 0.0177(3) 0.0004(2) -0.0047(2) -0.0020(2)
N17 0.0135(3) 0.0198(3) 0.0231(3) 0.0058(2) -0.0071(2) -0.0032(2)
O17 0.0146(2) 0.0282(3) 0.0278(3) 0.0069(2) -0.0094(2) -0.0049(2)
C21 0.0155(3) 0.0178(3) 0.0222(3) 0.0035(2) -0.0069(2) -0.0025(2)
C22 0.0139(3) 0.0180(3) 0.0216(3) 0.0036(2) -0.0050(2) -0.0021(2)
C23 0.0141(3) 0.0186(3) 0.0218(3) 0.0034(2) -0.0055(2) -0.0023(2)
C31A 0.0198(4) 0.0366(6) 0.0182(4) -0.0009(4) -0.0043(3) -0.0064(4)
O31A 0.0385(4) 0.0426(5) 0.0248(3) 0.0071(3) -0.0177(3) -0.0167(4)
O32A 0.0355(4) 0.0407(5) 0.0244(4) 0.0058(3) -0.0156(3) -0.0109(3)
C32A 0.0243(4) 0.0421(6) 0.0182(4) 0.0025(3) -0.0081(3) -0.0116(4)
C31B 0.0198(4) 0.0366(6) 0.0182(4) -0.0009(4) -0.0043(3) -0.0064(4)
O31B 0.0355(4) 0.0407(5) 0.0244(4) 0.0058(3) -0.0156(3) -0.0109(3)
O32B 0.0385(4) 0.0426(5) 0.0248(3) 0.0071(3) -0.0177(3) -0.0167(4)
C32B 0.0243(4) 0.0421(6) 0.0182(4) 0.0025(3) -0.0081(3) -0.0116(4)

loop_
_atom_type_symbol
_atom_type_description
_atom_type_scat_dispersion_real
_atom_type_scat_dispersion_imag
_atom_type_scat_source
C C 0.0033 0.0016 'International Tables Vol C Tables 4.2.6.8 and 6.1.1.4'
H H 0.0000 0.0000 'International Tables Vol C Tables 4.2.6.8 and 6.1.1.4'
N N 0.0061 0.0033 'International Tables Vol C Tables 4.2.6.8 and 6.1.1.4'
O O 0.0106 0.0060 'International Tables Vol C Tables 4.2.6.8 and 6.1.1.4'

loop_
_geom_angle_atom_site_label_1
_geom_angle_atom_site_label_2
_geom_angle_atom_site_label_3
_geom_angle
_geom_angle_site_symmetry_1
_geom_angle_site_symmetry_3
C12 N11 C16 118.94(7) . .
N11 C12 C13 122.31(8) . .
N11 C12 H12 118.8 . .
C13 C12 H12 118.8 . .
C12 C13 C14 118.22(7) . .
C12 C13 C17 121.87(7) . .
C14 C13 C17 119.80(6) . .
C15 C14 C13 119.66(7) . .
C15 C14 H14 120.2 . .
C13 C14 H14 120.2 . .
C14 C15 C16 118.08(8) . .
C14 C15 H15 121.0 . .
C16 C15 H15 121.0 . .
N11 C16 C15 122.73(8) . .
N11 C16 H16 118.6 . .
C15 C16 H16 118.6 . .
O17 C17 N17 122.65(7) . .
O17 C17 C13 120.59(7) . .
N17 C17 C13 116.76(6) . .
C17 N17 C21 121.52(6) . .
C17 N17 H17 119.6(8) . .
C21 N17 H17 118.6(8) . .
N17 C21 C22 110.51(6) . .
N17 C21 H21A 109.5 . .
C22 C21 H21A 109.5 . .
N17 C21 H21B 109.5 . .
C22 C21 H21B 109.5 . .
H21A C21 H21B 108.1 . .
C21 C22 C23 112.51(6) . .
C21 C22 H22A 109.1 . .
C23 C22 H22A 109.1 . .
C21 C22 H22B 109.1 . .
C23 C22 H22B 109.1 . .
H22A C22 H22B 107.8 . .
C22 C23 C23 112.53(7) . 2_657
C22 C23 H23A 109.1 . .
C23 C23 H23A 109.1 2_657 .
C22 C23 H23B 109.1 . .
C23 C23 H23B 109.1 2_657 .
H23A C23 H23B 107.8 . .
O32A C31A O31A 124.00(10) . .
O32A C31A C32A 124.37(12) . .
O31A C31A C32A 111.63(9) . .
C31A O31A H31A 109.5 . .
C31A C32A C32A 112.43(10) . 2_566
C31A C32A H32A 109.1 . .
C32A C32A H32A 109.1 2_566 .
C31A C32A H32B 109.1 . .
C32A C32A H32B 109.1 2_566 .
H32A C32A H32B 107.8 . .
O32B C31B O31B 126.8(8) . .
O32B C31B C32B 119.2(8) . .
O31B C31B C32B 114.0(8) . .
C31B O31B H31B 109.5 . .
C32B C32B C31B 115.9(9) 2_566 .
C32B C32B H32C 108.3 2_566 .
C31B C32B H32C 108.3 . .
C32B C32B H32D 108.3 2_566 .
C31B C32B H32D 108.3 . .
H32C C32B H32D 107.4 . .

loop_
_geom_bond_atom_site_label_1
_geom_bond_atom_site_label_2
_geom_bond_distance
_geom_bond_site_symmetry_2
N11 C12 1.3391(11) .
N11 C16 1.3435(13) .
C12 C13 1.3919(10) .
C12 H12 0.9500 .
C13 C14 1.3972(11) .
C13 C17 1.4966(10) .
C14 C15 1.3877(11) .
C14 H14 0.9500 .
C15 C16 1.3889(13) .
C15 H15 0.9500 .
C16 H16 0.9500 .
C17 O17 1.2376(9) .
C17 N17 1.3426(10) .
N17 C21 1.4614(10) .
N17 H17 0.852(12) .
C21 C22 1.5207(10) .
C21 H21A 0.9900 .
C21 H21B 0.9900 .
C22 C23 1.5243(10) .
C22 H22A 0.9900 .
C22 H22B 0.9900 .
C23 C23 1.5269(14) 2_657
C23 H23A 0.9900 .
C23 H23B 0.9900 .
C31A O32A 1.2131(13) .
C31A O31A 1.3302(15) .
C31A C32A 1.5086(14) .
O31A H31A 0.8400 .
C32A C32A 1.514(2) 2_566
C32A H32A 0.9900 .
C32A H32B 0.9900 .
C31B O32B 1.216(9) .
C31B O31B 1.296(10) .
C31B C32B 1.526(10) .
O31B H31B 0.8400 .
C32B C32B 1.477(14) 2_566
C32B H32C 0.9900 .
C32B H32D 0.9900 .

loop_
_geom_hbond_atom_site_label_D
_geom_hbond_atom_site_label_H
_geom_hbond_atom_site_label_A
_geom_hbond_distance_DH
_geom_hbond_distance_HA
_geom_hbond_distance_DA
_geom_hbond_angle_DHA
_geom_hbond_site_symmetry_A
O31A H31A N11 0.84 1.81 2.6488(10) 176.8 .
O31B H31B N11 0.84 2.06 2.894(7) 173.6 .
N17 H17 O17 0.852(12) 2.089(12) 2.9244(9) 166.8(11) 1_455

loop_
_geom_torsion_atom_site_label_1
_geom_torsion_atom_site_label_2
_geom_torsion_atom_site_label_3
_geom_torsion_atom_site_label_4
_geom_torsion
_geom_torsion_site_symmetry_4
C16 N11 C12 C13 -1.24(13) .
N11 C12 C13 C14 -1.10(12) .
N11 C12 C13 C17 -177.27(7) .
C12 C13 C14 C15 2.66(12) .
C17 C13 C14 C15 178.91(7) .
C13 C14 C15 C16 -1.91(13) .
C12 N11 C16 C15 2.07(15) .
C14 C15 C16 N11 -0.49(15) .
C12 C13 C17 O17 150.16(8) .
C14 C13 C17 O17 -25.95(11) .
C12 C13 C17 N17 -29.75(10) .
C14 C13 C17 N17 154.15(7) .
O17 C17 N17 C21 -3.96(12) .
C13 C17 N17 C21 175.94(6) .
C17 N17 C21 C22 -174.28(7) .
N17 C21 C22 C23 179.38(6) .
C21 C22 C23 C23 178.51(8) 2_657
O32A C31A C32A C32A 6.47(17) 2_566
O31A C31A C32A C32A -173.94(11) 2_566
O32B C31B C32B C32B -173.0(9) 2_566
O31B C31B C32B C32B 9.7(12) 2_566
